data_2106954
loop_
_publ_author_name
'Franzen, H.F.'
'Smeggil, J.G.'

_publ_section_title
;
 The Crystal Structure of Ta2 S
;
_journal_name_full 'Acta Crystallographica B (24,1968-38,1982)'
_journal_page_first 1736
_journal_page_last 1741
_journal_volume 25
_journal_year 1969
_chemical_formula_sum 'S Ta2'
_chemical_name_systematic 'Ta2 S'
_space_group_IT_number 57
_symmetry_space_group_name_Hall '-P 2c 2b'
_symmetry_space_group_name_H-M 'P b c m'
_cell_angle_alpha 90
_cell_angle_beta 90
_cell_angle_gamma 90
_cell_formula_units_Z 12
_cell_length_a 7.379
_cell_length_b 5.574
_cell_length_c 15.19
_cell_volume 624.773
_citation_journal_id_ASTM ACBCAR
_cod_data_source_file Franzen_ACBCAR_1969_1139.cif
_cod_data_source_block S1Ta2
_cod_original_cell_volume 624.7729
_cod_original_formula_sum 'S1 Ta2'
_cod_database_code 2106954

loop_
_symmetry_equiv_pos_as_xyz
x,y,z
-x,-y,z+1/2
x,-y+1/2,-z
-x,y+1/2,-z+1/2
-x,-y,-z
x,y,-z-1/2
-x,y-1/2,z
x,-y-1/2,z-1/2

loop_
_atom_site_label
_atom_site_type_symbol
_atom_site_fract_x
_atom_site_fract_y
_atom_site_fract_z
_atom_site_occupancy
_atom_site_U_iso_or_equiv
Ta2 Ta 0.2843 0.3945 0.1542 1 0.0
Ta4 Ta 0.3526 0.8742 0.25 1 0.0
Ta3 Ta -0.0093 0.6307 0.25 1 0.0
S2 S 0.4092 0.7724 0.0939 1 0.0
Ta1 Ta 0.0966 0.8933 0.0901 1 0.0
S1 S 0.1834 0.25 0 1 0.0
